data_1558159
loop_
_publ_author_name
'Alanazi, Saud A.'
'Abdel-Wahab, Bakr F.'
'Hegazy, Amany S.'
'Kariuki, Benson M.'
'El-Hiti, Gamal A.'

_publ_section_title
;
 2-[3-(4-Chlorophenyl)-5-(4-fluorophenyl)-4,5-dihydro-1<i>H</i>-pyrazol-1-yl]-5-[(4-fluorophenyl)diazenyl]-4-methylthiazole
;
_journal_coeditor_code ZL4041
_journal_issue 5
_journal_name_full IUCrData
_journal_page_first x200700
_journal_paper_doi 10.1107/S2414314620007002
_journal_volume 5
_journal_year 2020
_chemical_formula_iupac 'C25 H18 Cl F2 N5 S'
_chemical_formula_moiety 'C25 H18 Cl F2 N5 S'
_chemical_formula_sum 'C25 H18 Cl F2 N5 S'
_chemical_formula_weight 493.95
_chemical_name_systematic
2-[3-(4-Chlorophenyl)-5-(4-fluorophenyl)-4,5-dihydro-1<i>H</i>-pyrazol-1-yl]-5-[(4-fluorophenyl)diazenyl]-4-methylthiazole
_space_group_crystal_system monoclinic
_space_group_IT_number 14
_space_group_name_Hall '-P 2ybc'
_space_group_name_H-M_alt 'P 1 21/c 1'
_atom_sites_solution_hydrogens geom
_atom_sites_solution_primary direct
_atom_sites_solution_secondary difmap
_audit_creation_method SHELXL-2018/1
_cell_angle_alpha 90
_cell_angle_beta 92.891(4)
_cell_angle_gamma 90
_cell_formula_units_Z 4
_cell_length_a 16.9376(6)
_cell_length_b 13.1440(4)
_cell_length_c 10.6399(4)
_cell_measurement_reflns_used 6505
_cell_measurement_temperature 293(2)
_cell_measurement_theta_max 26.8130
_cell_measurement_theta_min 3.5210
_cell_volume 2365.72(14)
_computing_cell_refinement
;
CrysAlis PRO (Rigaku OD, 2015)
;
_computing_data_collection
;
CrysAlis PRO (Rigaku OD, 2015)
;
_computing_data_reduction
;
CrysAlis PRO (Rigaku OD, 2015)
;
_computing_molecular_graphics
;
<i>CHEMDRAW Ultra</i> (Cambridge Soft, 2001), WinGx (Farrugia,
2012)
;
_computing_publication_material
;
<i>CHEMDRAW Ultra</i> (Cambridge Soft, 2001), WinGx (Farrugia,
2012)
;
_computing_structure_refinement
;
SHELXL (Sheldrick, 2015)
;
_computing_structure_solution
;
SHELXS (Sheldrick, 2008)
;
_diffrn_ambient_temperature 293(2)
_diffrn_measured_fraction_theta_full 0.998
_diffrn_measured_fraction_theta_max 0.872
_diffrn_measurement_device_type 'Rigaku Oxford Diffraction SuperNova, Dual, Cu at zero, Atlas'
_diffrn_measurement_method '\w scans'
_diffrn_radiation_type MoK\a
_diffrn_radiation_wavelength 0.71073
_diffrn_reflns_av_R_equivalents 0.0273
_diffrn_reflns_av_unetI/netI 0.0289
_diffrn_reflns_limit_h_max 23
_diffrn_reflns_limit_h_min -17
_diffrn_reflns_limit_k_max 17
_diffrn_reflns_limit_k_min -18
_diffrn_reflns_limit_l_max 14
_diffrn_reflns_limit_l_min -14
_diffrn_reflns_number 21848
_diffrn_reflns_theta_full 25.242
_diffrn_reflns_theta_max 29.847
_diffrn_reflns_theta_min 3.100
_diffrn_standards_decay_% 0
_diffrn_standards_interval_count 0
_diffrn_standards_interval_time 0
_diffrn_standards_number 0
_exptl_absorpt_coefficient_mu 0.289
_exptl_absorpt_correction_T_max 1.000
_exptl_absorpt_correction_T_min 0.727
_exptl_absorpt_correction_type gaussian
_exptl_absorpt_process_details
;
(CrysAlisPro; Rigaku OD, 2015)
;
_exptl_crystal_colour colourless
_exptl_crystal_density_diffrn 1.387
_exptl_crystal_description plate
_exptl_crystal_F_000 1016
_exptl_crystal_size_max 0.318
_exptl_crystal_size_mid 0.185
_exptl_crystal_size_min 0.041
_refine_diff_density_max 0.140
_refine_diff_density_min -0.206
_refine_ls_extinction_method none
_refine_ls_goodness_of_fit_ref 1.016
_refine_ls_hydrogen_treatment constr
_refine_ls_matrix_type full
_refine_ls_number_parameters 364
_refine_ls_number_reflns 5930
_refine_ls_number_restraints 255
_refine_ls_restrained_S_all 1.009
_refine_ls_R_factor_all 0.0955
_refine_ls_R_factor_gt 0.0484
_refine_ls_shift/su_max 0.001
_refine_ls_shift/su_mean 0.000
_refine_ls_structure_factor_coef Fsqd
_refine_ls_weighting_details 'w=1/[\s^2^(Fo^2^)+(0.0445P)^2^+0.6409P] where P=(Fo^2^+2Fc^2^)/3'
_refine_ls_weighting_scheme calc
_refine_ls_wR_factor_gt 0.1036
_refine_ls_wR_factor_ref 0.1252
_reflns_number_gt 3549
_reflns_number_total 5930
_reflns_threshold_expression 'I > 2\s(I)'
_cod_data_source_file zl4041sup1.cif
_cod_data_source_block I
_cod_original_sg_symbol_H-M 'P 21/c'
_cod_database_code 1558159
_shelx_space_group_comment
;
The symmetry employed for this shelxl refinement is uniquely defined
by the following loop, which should always be used as a source of
symmetry information in preference to the above space-group names.
They are only intended as comments.
;
_shelx_estimated_absorpt_t_min 0.914
_shelx_estimated_absorpt_t_max 0.988

loop_
_space_group_symop_operation_xyz
'x, y, z'
'-x, y+1/2, -z+1/2'
'-x, -y, -z'
'x, -y-1/2, z-1/2'

loop_
_atom_site_type_symbol
_atom_site_label
_atom_site_fract_x
_atom_site_fract_y
_atom_site_fract_z
_atom_site_U_iso_or_equiv
_atom_site_adp_type
_atom_site_calc_flag
_atom_site_occupancy
_atom_site_disorder_assembly
_atom_site_disorder_group
C C1 0.91410(14) -0.11438(18) 0.8797(2) 0.0725(6) Uani d 1 . .
C C2 0.87189(13) -0.18539(17) 0.8117(2) 0.0713(6) Uani d 1 . .
H H2 0.855169 -0.245141 0.848925 0.086 Uiso calc 1 . .
C C3 0.85468(13) -0.16585(16) 0.6857(2) 0.0671(6) Uani d 1 . .
H H3 0.826052 -0.213282 0.637229 0.081 Uiso calc 1 . .
C C4 0.87930(12) -0.07710(16) 0.6308(2) 0.0621(5) Uani d 1 . .
C C5 0.92300(13) -0.00652(17) 0.7036(2) 0.0704(6) Uani d 1 . .
H H5 0.940622 0.053154 0.667359 0.085 Uiso calc 1 . .
C C6 0.93986(14) -0.02567(18) 0.8292(2) 0.0774(6) Uani d 1 . .
H H6 0.968353 0.021092 0.878928 0.093 Uiso calc 1 . .
C C7 0.85842(12) 0.03407(15) 0.3320(2) 0.0626(5) Uani d 1 . .
C C8 0.87394(12) 0.11841(15) 0.2618(2) 0.0656(6) Uani d 1 . .
C C9 0.80263(12) 0.03318(14) 0.1218(2) 0.0601(5) Uani d 1 . .
C C10 0.92100(14) 0.20868(18) 0.3087(3) 0.0885(8) Uani d 1 . .
H H10A 0.932863 0.201734 0.397511 0.133 Uiso calc 0.57(3) . .
H H10B 0.890877 0.269636 0.293062 0.133 Uiso calc 0.57(3) . .
H H10C 0.969369 0.212399 0.265659 0.133 Uiso calc 0.57(3) . .
H H10D 0.929210 0.254112 0.239977 0.133 Uiso calc 0.43(3) . .
H H10E 0.971196 0.186210 0.344426 0.133 Uiso calc 0.43(3) . .
H H10F 0.892703 0.243447 0.371829 0.133 Uiso calc 0.43(3) . .
C C11 0.74684(12) 0.08582(15) -0.09277(19) 0.0619(5) Uani d 1 . .
H H11 0.796880 0.108379 -0.125855 0.074 Uiso calc 1 A 1
C C12 0.70269(14) 0.01744(15) -0.1895(2) 0.0663(6) Uani d 1 . .
H H12A 0.652423 0.047161 -0.217543 0.080 Uiso calc 1 . .
H H12B 0.733981 0.005413 -0.261916 0.080 Uiso calc 1 . .
C C13 0.69096(12) -0.07930(14) -0.11686(19) 0.0575(5) Uani d 1 . .
C C14 0.69975(11) 0.17716(14) -0.05306(19) 0.0558(5) Uani d 0.767(10) B 1
C C15 0.6495(3) 0.1762(4) 0.0439(5) 0.0655(13) Uani d 0.767(10) B 1
H H15 0.643982 0.116965 0.090367 0.079 Uiso calc 0.767(10) B 1
C C16 0.6071(3) 0.2618(4) 0.0739(6) 0.0750(14) Uani d 0.767(10) B 1
H H16 0.573373 0.260671 0.140280 0.090 Uiso calc 0.767(10) B 1
C C17 0.6154(4) 0.3473(4) 0.0048(6) 0.0683(12) Uani d 0.767(10) B 1
C C18 0.6614(2) 0.3505(3) -0.0949(5) 0.0728(11) Uani d 0.767(10) B 1
H H18 0.664560 0.409543 -0.142531 0.087 Uiso calc 0.767(10) B 1
C C19 0.7038(2) 0.2650(3) -0.1254(5) 0.0640(10) Uani d 0.767(10) B 1
H H19 0.735132 0.266155 -0.194617 0.077 Uiso calc 0.767(10) B 1
F F2 0.5728(5) 0.4315(5) 0.0333(6) 0.1030(16) Uani d 0.767(10) B 1
C C14B 0.69975(11) 0.17716(14) -0.05306(19) 0.0558(5) Uani d 0.233(10) B 2
C C15B 0.6368(10) 0.1597(14) 0.0220(18) 0.062(2) Uani d 0.233(10) B 2
H H15B 0.624555 0.093644 0.045623 0.074 Uiso calc 0.233(10) B 2
C C16B 0.5927(11) 0.2392(12) 0.061(2) 0.066(2) Uani d 0.233(10) B 2
H H16B 0.549429 0.227761 0.109998 0.079 Uiso calc 0.233(10) B 2
C C17B 0.6127(14) 0.3346(14) 0.029(3) 0.072(2) Uani d 0.233(10) B 2
C C18B 0.6792(8) 0.3578(9) -0.0333(16) 0.070(2) Uani d 0.233(10) B 2
H H18B 0.693605 0.424663 -0.049414 0.084 Uiso calc 0.233(10) B 2
C C19B 0.7238(8) 0.2759(8) -0.0711(16) 0.068(2) Uani d 0.233(10) B 2
H H19B 0.771021 0.287906 -0.109519 0.081 Uiso calc 0.233(10) B 2
F F2B 0.5692(13) 0.4152(14) 0.0696(19) 0.089(4) Uani d 0.233(10) B 2
C C20 0.64915(12) -0.16914(15) -0.16629(18) 0.0575(5) Uani d 1 . .
C C21 0.60277(15) -0.16523(18) -0.2771(2) 0.0760(6) Uani d 1 . .
H H21 0.596607 -0.103776 -0.319834 0.091 Uiso calc 1 . .
C C22 0.56563(16) -0.2511(2) -0.3250(2) 0.0843(7) Uani d 1 . .
H H22 0.535116 -0.247636 -0.400041 0.101 Uiso calc 1 . .
C C23 0.57369(13) -0.34122(17) -0.2621(2) 0.0705(6) Uani d 1 . .
C C24 0.61747(14) -0.34719(17) -0.1505(2) 0.0766(6) Uani d 1 . .
H H24 0.621560 -0.408430 -0.106855 0.092 Uiso calc 1 . .
C C25 0.65523(13) -0.26174(16) -0.1037(2) 0.0688(6) Uani d 1 . .
H H25 0.685526 -0.265981 -0.028541 0.083 Uiso calc 1 . .
N N1 0.85765(10) -0.06409(13) 0.50112(17) 0.0643(4) Uani d 1 . .
N N2 0.88125(10) 0.01956(14) 0.45499(17) 0.0657(5) Uani d 1 . .
N N3 0.84226(10) 0.11839(12) 0.14170(18) 0.0656(5) Uani d 1 . .
N N4 0.76260(10) 0.01344(12) 0.01117(17) 0.0649(5) Uani d 1 . .
N N5 0.72506(10) -0.07906(12) -0.00653(16) 0.0606(4) Uani d 1 . .
S S1 0.80048(3) -0.05346(4) 0.24354(5) 0.06286(17) Uani d 1 . .
F F1 0.93157(10) -0.13275(12) 1.00396(13) 0.1024(5) Uani d 1 . .
Cl Cl1 0.52834(4) -0.44993(5) -0.32473(8) 0.1043(3) Uani d 1 . .

loop_
_atom_site_aniso_label
_atom_site_aniso_U_11
_atom_site_aniso_U_22
_atom_site_aniso_U_33
_atom_site_aniso_U_12
_atom_site_aniso_U_13
_atom_site_aniso_U_23
C1 0.0781(15) 0.0764(15) 0.0627(14) -0.0006(12) 0.0011(11) -0.0113(12)
C2 0.0760(14) 0.0675(14) 0.0706(14) -0.0109(11) 0.0055(11) -0.0077(11)
C3 0.0659(13) 0.0632(13) 0.0721(14) -0.0078(10) 0.0020(11) -0.0137(11)
C4 0.0600(12) 0.0591(12) 0.0669(13) 0.0036(10) 0.0004(10) -0.0137(10)
C5 0.0745(14) 0.0599(13) 0.0765(15) -0.0037(11) -0.0006(12) -0.0102(11)
C6 0.0830(16) 0.0709(15) 0.0772(16) -0.0102(12) -0.0073(12) -0.0216(12)
C7 0.0584(12) 0.0511(11) 0.0779(14) 0.0062(9) 0.0003(10) -0.0033(10)
C8 0.0533(12) 0.0491(11) 0.0945(17) 0.0045(9) 0.0032(11) -0.0020(11)
C9 0.0572(12) 0.0472(11) 0.0760(14) 0.0085(9) 0.0030(10) 0.0070(10)
C10 0.0753(15) 0.0601(13) 0.129(2) -0.0057(12) -0.0048(15) -0.0040(14)
C11 0.0638(12) 0.0512(11) 0.0717(13) 0.0044(9) 0.0127(10) 0.0152(10)
C12 0.0831(15) 0.0529(11) 0.0639(12) 0.0094(11) 0.0130(11) 0.0085(10)
C13 0.0618(12) 0.0502(11) 0.0614(12) 0.0103(9) 0.0120(10) 0.0059(9)
C14 0.0557(11) 0.0470(10) 0.0648(11) 0.0003(8) 0.0053(9) 0.0079(9)
C15 0.079(2) 0.056(2) 0.063(2) 0.0039(17) 0.013(2) 0.0137(18)
C16 0.084(3) 0.074(3) 0.069(2) 0.010(2) 0.020(2) -0.003(2)
C17 0.076(2) 0.0528(19) 0.075(3) 0.0150(17) -0.0015(19) -0.0016(17)
C18 0.089(2) 0.0475(15) 0.083(3) 0.0061(15) 0.007(2) 0.0131(17)
C19 0.069(2) 0.0531(16) 0.071(2) -0.0001(14) 0.0117(18) 0.0134(16)
F2 0.130(2) 0.0725(19) 0.108(4) 0.0422(17) 0.018(2) -0.0035(19)
C14B 0.0557(11) 0.0470(10) 0.0648(11) 0.0003(8) 0.0053(9) 0.0079(9)
C15B 0.068(4) 0.051(4) 0.066(4) -0.003(4) 0.010(4) -0.002(4)
C16B 0.072(4) 0.058(4) 0.067(4) -0.006(4) 0.011(4) 0.001(4)
C17B 0.082(4) 0.059(4) 0.075(5) 0.012(4) 0.011(4) -0.005(4)
C18B 0.082(4) 0.050(4) 0.080(5) 0.005(4) 0.010(4) 0.006(4)
C19B 0.070(4) 0.055(4) 0.078(4) 0.000(3) 0.015(4) 0.007(4)
F2B 0.100(6) 0.078(7) 0.087(8) 0.024(5) 0.005(6) -0.016(6)
C20 0.0609(12) 0.0531(11) 0.0594(12) 0.0084(9) 0.0115(9) 0.0009(9)
C21 0.0975(18) 0.0627(14) 0.0674(14) 0.0056(12) -0.0016(13) 0.0049(11)
C22 0.0931(18) 0.0861(18) 0.0726(15) 0.0002(14) -0.0064(13) -0.0081(14)
C23 0.0642(13) 0.0632(13) 0.0855(16) 0.0021(11) 0.0166(12) -0.0146(12)
C24 0.0768(15) 0.0545(13) 0.0985(18) 0.0049(11) 0.0053(14) 0.0052(12)
C25 0.0711(14) 0.0565(12) 0.0780(14) 0.0037(10) -0.0028(11) 0.0074(11)
N1 0.0658(11) 0.0576(10) 0.0690(11) 0.0032(8) -0.0017(9) -0.0066(9)
N2 0.0623(11) 0.0583(10) 0.0761(12) 0.0066(8) 0.0001(9) -0.0066(9)
N3 0.0594(10) 0.0475(9) 0.0895(13) 0.0030(8) 0.0009(9) 0.0075(9)
N4 0.0748(11) 0.0442(9) 0.0750(12) 0.0024(8) -0.0038(9) 0.0108(8)
N5 0.0678(11) 0.0465(9) 0.0675(11) 0.0032(8) 0.0030(9) 0.0073(8)
S1 0.0725(3) 0.0461(3) 0.0696(3) 0.0013(2) 0.0004(3) 0.0034(2)
F1 0.1286(13) 0.1099(11) 0.0673(9) -0.0177(9) -0.0094(8) -0.0066(8)
Cl1 0.0951(5) 0.0835(5) 0.1349(6) -0.0123(4) 0.0109(4) -0.0357(4)

loop_
_atom_type_symbol
_atom_type_description
_atom_type_scat_dispersion_real
_atom_type_scat_dispersion_imag
_atom_type_scat_source
C C 0.0033 0.0016 'International Tables Vol C Tables 4.2.6.8 and 6.1.1.4'
H H 0.0000 0.0000 'International Tables Vol C Tables 4.2.6.8 and 6.1.1.4'
N N 0.0061 0.0033 'International Tables Vol C Tables 4.2.6.8 and 6.1.1.4'
Cl Cl 0.1484 0.1585 'International Tables Vol C Tables 4.2.6.8 and 6.1.1.4'
S S 0.1246 0.1234 'International Tables Vol C Tables 4.2.6.8 and 6.1.1.4'
F F 0.0171 0.0103 'International Tables Vol C Tables 4.2.6.8 and 6.1.1.4'

loop_
_geom_angle_atom_site_label_1
_geom_angle_atom_site_label_2
_geom_angle_atom_site_label_3
_geom_angle_site_symmetry_1
_geom_angle_site_symmetry_3
_geom_angle
_geom_angle_publ_flag
C2 C1 F1 . . 118.5(2) ?
C2 C1 C6 . . 123.2(2) ?
F1 C1 C6 . . 118.4(2) ?
C1 C2 C3 . . 117.9(2) ?
C1 C2 H2 . . 121.1 ?
C3 C2 H2 . . 121.1 ?
C4 C3 C2 . . 121.0(2) ?
C4 C3 H3 . . 119.5 ?
C2 C3 H3 . . 119.5 ?
C3 C4 C5 . . 119.3(2) ?
C3 C4 N1 . . 116.42(18) ?
C5 C4 N1 . . 124.2(2) ?
C6 C5 C4 . . 119.7(2) ?
C6 C5 H5 . . 120.1 ?
C4 C5 H5 . . 120.1 ?
C1 C6 C5 . . 118.9(2) ?
C1 C6 H6 . . 120.5 ?
C5 C6 H6 . . 120.5 ?
N2 C7 C8 . . 125.8(2) ?
N2 C7 S1 . . 123.29(16) ?
C8 C7 S1 . . 110.82(17) ?
N3 C8 C7 . . 115.76(19) ?
N3 C8 C10 . . 119.3(2) ?
C7 C8 C10 . . 124.9(2) ?
N3 C9 N4 . . 122.10(19) ?
N3 C9 S1 . . 118.06(17) ?
N4 C9 S1 . . 119.83(15) ?
C8 C10 H10A . . 109.5 ?
C8 C10 H10B . . 109.5 ?
H10A C10 H10B . . 109.5 ?
C8 C10 H10C . . 109.5 ?
H10A C10 H10C . . 109.5 ?
H10B C10 H10C . . 109.5 ?
C8 C10 H10D . . 109.5 ?
H10A C10 H10D . . 141.1 ?
H10B C10 H10D . . 56.3 ?
H10C C10 H10D . . 56.3 ?
C8 C10 H10E . . 109.5 ?
H10A C10 H10E . . 56.3 ?
H10B C10 H10E . . 141.1 ?
H10C C10 H10E . . 56.3 ?
H10D C10 H10E . . 109.5 ?
C8 C10 H10F . . 109.5 ?
H10A C10 H10F . . 56.3 ?
H10B C10 H10F . . 56.3 ?
H10C C10 H10F . . 141.1 ?
H10D C10 H10F . . 109.5 ?
H10E C10 H10F . . 109.5 ?
N4 C11 C14B . . 112.39(17) ?
N4 C11 C14 . . 112.39(17) ?
N4 C11 C12 . . 100.91(15) ?
C14B C11 C12 . . 113.99(17) ?
C14 C11 C12 . . 113.99(17) ?
N4 C11 H11 . . 109.7 ?
C14 C11 H11 . . 109.7 ?
C12 C11 H11 . . 109.7 ?
C13 C12 C11 . . 102.89(16) ?
C13 C12 H12A . . 111.2 ?
C11 C12 H12A . . 111.2 ?
C13 C12 H12B . . 111.2 ?
C11 C12 H12B . . 111.2 ?
H12A C12 H12B . . 109.1 ?
N5 C13 C20 . . 121.30(18) ?
N5 C13 C12 . . 113.75(18) ?
C20 C13 C12 . . 124.86(18) ?
C15 C14 C19 . . 118.3(3) ?
C15 C14 C11 . . 124.0(3) ?
C19 C14 C11 . . 117.6(2) ?
C14 C15 C16 . . 121.2(4) ?
C14 C15 H15 . . 119.4 ?
C16 C15 H15 . . 119.4 ?
C17 C16 C15 . . 118.7(5) ?
C17 C16 H16 . . 120.7 ?
C15 C16 H16 . . 120.7 ?
C18 C17 C16 . . 122.2(4) ?
C18 C17 F2 . . 118.8(4) ?
C16 C17 F2 . . 118.8(4) ?
C17 C18 C19 . . 119.1(3) ?
C17 C18 H18 . . 120.4 ?
C19 C18 H18 . . 120.4 ?
C18 C19 C14 . . 120.3(3) ?
C18 C19 H19 . . 119.8 ?
C14 C19 H19 . . 119.8 ?
C19B C14B C15B . . 118.6(9) ?
C19B C14B C11 . . 123.0(5) ?
C15B C14B C11 . . 117.5(8) ?
C16B C15B C14B . . 120.1(13) ?
C16B C15B H15B . . 120.0 ?
C14B C15B H15B . . 120.0 ?
C17B C16B C15B . . 119.1(15) ?
C17B C16B H16B . . 120.4 ?
C15B C16B H16B . . 120.4 ?
C16B C17B C18B . . 123.6(13) ?
C16B C17B F2B . . 119.5(14) ?
C18B C17B F2B . . 116.6(15) ?
C17B C18B C19B . . 116.2(11) ?
C17B C18B H18B . . 121.9 ?
C19B C18B H18B . . 121.9 ?
C14B C19B C18B . . 121.5(9) ?
C14B C19B H19B . . 119.2 ?
C18B C19B H19B . . 119.2 ?
C21 C20 C25 . . 117.8(2) ?
C21 C20 C13 . . 121.36(18) ?
C25 C20 C13 . . 120.86(19) ?
C22 C21 C20 . . 120.9(2) ?
C22 C21 H21 . . 119.6 ?
C20 C21 H21 . . 119.6 ?
C23 C22 C21 . . 119.8(2) ?
C23 C22 H22 . . 120.1 ?
C21 C22 H22 . . 120.1 ?
C22 C23 C24 . . 120.8(2) ?
C22 C23 Cl1 . . 119.6(2) ?
C24 C23 Cl1 . . 119.62(19) ?
C23 C24 C25 . . 119.3(2) ?
C23 C24 H24 . . 120.4 ?
C25 C24 H24 . . 120.4 ?
C24 C25 C20 . . 121.4(2) ?
C24 C25 H25 . . 119.3 ?
C20 C25 H25 . . 119.3 ?
N2 N1 C4 . . 114.00(17) ?
N1 N2 C7 . . 114.31(18) ?
C9 N3 C8 . . 108.94(17) ?
C9 N4 N5 . . 119.63(16) ?
C9 N4 C11 . . 126.37(17) ?
N5 N4 C11 . . 113.68(16) ?
C13 N5 N4 . . 108.07(16) ?
C9 S1 C7 . . 86.43(10) ?

loop_
_geom_bond_atom_site_label_1
_geom_bond_atom_site_label_2
_geom_bond_site_symmetry_2
_geom_bond_distance
_geom_bond_publ_flag
C1 C2 . 1.361(3) ?
C1 F1 . 1.362(3) ?
C1 C6 . 1.364(3) ?
C2 C3 . 1.381(3) ?
C2 H2 . 0.9300 ?
C3 C4 . 1.379(3) ?
C3 H3 . 0.9300 ?
C4 C5 . 1.397(3) ?
C4 N1 . 1.420(3) ?
C5 C6 . 1.375(3) ?
C5 H5 . 0.9300 ?
C6 H6 . 0.9300 ?
C7 N2 . 1.359(3) ?
C7 C8 . 1.370(3) ?
C7 S1 . 1.755(2) ?
C8 N3 . 1.361(3) ?
C8 C10 . 1.501(3) ?
C9 N3 . 1.317(2) ?
C9 N4 . 1.354(3) ?
C9 S1 . 1.726(2) ?
C10 H10A . 0.9600 ?
C10 H10B . 0.9600 ?
C10 H10C . 0.9600 ?
C10 H10D . 0.9600 ?
C10 H10E . 0.9600 ?
C10 H10F . 0.9600 ?
C11 N4 . 1.473(2) ?
C11 C14B . 1.513(3) ?
C11 C14 . 1.513(3) ?
C11 C12 . 1.532(3) ?
C11 H11 . 0.9800 ?
C12 C13 . 1.506(3) ?
C12 H12A . 0.9700 ?
C12 H12B . 0.9700 ?
C13 N5 . 1.282(2) ?
C13 C20 . 1.461(3) ?
C14 C15 . 1.370(5) ?
C14 C19 . 1.391(4) ?
C15 C16 . 1.381(5) ?
C15 H15 . 0.9300 ?
C16 C17 . 1.354(6) ?
C16 H16 . 0.9300 ?
C17 C18 . 1.348(5) ?
C17 F2 . 1.364(5) ?
C18 C19 . 1.380(4) ?
C18 H18 . 0.9300 ?
C19 H19 . 0.9300 ?
C14B C19B . 1.376(10) ?
C14B C15B . 1.383(13) ?
C15B C16B . 1.363(13) ?
C15B H15B . 0.9300 ?
C16B C17B . 1.348(13) ?
C16B H16B . 0.9300 ?
C17B C18B . 1.371(14) ?
C17B F2B . 1.371(13) ?
C18B C19B . 1.386(11) ?
C18B H18B . 0.9300 ?
C19B H19B . 0.9300 ?
C20 C21 . 1.385(3) ?
C20 C25 . 1.389(3) ?
C21 C22 . 1.377(3) ?
C21 H21 . 0.9300 ?
C22 C23 . 1.364(3) ?
C22 H22 . 0.9300 ?
C23 C24 . 1.370(3) ?
C23 Cl1 . 1.739(2) ?
C24 C25 . 1.373(3) ?
C24 H24 . 0.9300 ?
C25 H25 . 0.9300 ?
N1 N2 . 1.276(2) ?
N4 N5 . 1.380(2) ?

loop_
_geom_hbond_atom_site_label_D
_geom_hbond_atom_site_label_H
_geom_hbond_atom_site_label_A
_geom_hbond_site_symmetry_A
_geom_hbond_distance_DH
_geom_hbond_distance_HA
_geom_hbond_distance_DA
_geom_hbond_angle_DHA
_geom_hbond_publ_flag
C2 H2 S1 4_556 0.93 3.00 3.699(2) 132.9 yes
C6 H6 F1 3_757 0.93 2.52 3.441(3) 169.1 yes

_cod_database_fobs_code 1558159
